data_4133597
loop_
_publ_author_name
'Lal, Garima'
'Derakhshandeh, Maziar'
'Akhtar, Farid'
'Spasyuk, Denis M.'
'Lin, Jian-Bin'
'Trifkovic, Milana'
'Shimizu, George K. H.'

_publ_section_title
;
 Mechanical Properties of a Metal-Organic Framework formed by Covalent
 Cross-Linking of Metal-Organic Polyhedra.
;
_journal_issue 2
_journal_name_full 'Journal of the American Chemical Society'
_journal_page_first 1045
_journal_page_last 1053
_journal_paper_doi 10.1021/jacs.8b11527
_journal_volume 141
_journal_year 2019
_chemical_formula_moiety 'C540 Cu48 N12 O288, 8(C3 N O), 4(O0.50), 4(O0.50) [+ solvent] '
_chemical_formula_sum 'C282 H0 Cu24 N10 O150'
_chemical_formula_weight 7451.88
_space_group_crystal_system orthorhombic
_space_group_IT_number 58
_space_group_name_Hall '-P 2 2n'
_space_group_name_H-M_alt 'P n n m'
_audit_creation_method SHELXL-2016/5
_cell_angle_alpha 90
_cell_angle_beta 90
_cell_angle_gamma 90
_cell_formula_units_Z 2
_cell_length_a 41.660(8)
_cell_length_b 23.730(5)
_cell_length_c 30.690(6)
_cell_measurement_reflns_used 60242
_cell_measurement_temperature 100
_cell_measurement_theta_max 27.500
_cell_measurement_theta_min 0.902
_cell_volume 30340(10)
_computing_cell_refinement 'XDS (Kabsch (2010)'
_computing_data_collection 'MxDC, (Fodje, 2012)'
_computing_data_reduction 'XDS (Kabsch (2010)'
_computing_molecular_graphics 'ShelXle (Hubschle, 2011)'
_computing_publication_material 'LinXTL v. 5.9.6 (Spasyuk, 2009)'
_computing_structure_refinement 'SHELXL2013 (Sheldrick, 2013)'
_computing_structure_solution 'SHELXL2013 (Sheldrick, 2013)'
_diffrn_ambient_temperature 100
_diffrn_measured_fraction_theta_full 0.995
_diffrn_measured_fraction_theta_max 0.995
_diffrn_measurement_device_type 'Rayonix MX300HE CCD area detector'
_diffrn_measurement_method '\k and \w scans'
_diffrn_radiation_type synchrotron
_diffrn_radiation_wavelength 0.7781
_diffrn_reflns_av_R_equivalents 0.0412
_diffrn_reflns_av_unetI/netI 0.0269
_diffrn_reflns_Laue_measured_fraction_full 0.995
_diffrn_reflns_Laue_measured_fraction_max 0.995
_diffrn_reflns_limit_h_max 36
_diffrn_reflns_limit_h_min -36
_diffrn_reflns_limit_k_max 20
_diffrn_reflns_limit_k_min -20
_diffrn_reflns_limit_l_max 26
_diffrn_reflns_limit_l_min -22
_diffrn_reflns_number 60219
_diffrn_reflns_point_group_measured_fraction_full 0.995
_diffrn_reflns_point_group_measured_fraction_max 0.995
_diffrn_reflns_theta_full 19.773
_diffrn_reflns_theta_max 19.773
_diffrn_reflns_theta_min 0.902
_diffrn_source synchrotron
_exptl_absorpt_coefficient_mu 1.081
_exptl_absorpt_correction_T_max 0.806
_exptl_absorpt_correction_T_min 0.806
_exptl_absorpt_correction_type multi-scan
_exptl_absorpt_process_details 'Sadabs (Sheldrick, 1996)'
_exptl_crystal_colour Blue
_exptl_crystal_density_diffrn 0.816
_exptl_crystal_density_method 'not measured'
_exptl_crystal_description needle
_exptl_crystal_F_000 7316
_exptl_crystal_size_max 0.2
_exptl_crystal_size_mid 0.2
_exptl_crystal_size_min 0.2
_refine_diff_density_max 0.713
_refine_diff_density_min -0.646
_refine_diff_density_rms 0.073
_refine_ls_extinction_coef 0.00006(4)
_refine_ls_extinction_expression Fc^*^=kFc[1+0.001xFc^2^\l^3^/sin(2\q)]^-1/4^
_refine_ls_extinction_method 'SHELXL-2016/5 (Sheldrick 2016)'
_refine_ls_goodness_of_fit_ref 2.115
_refine_ls_hydrogen_treatment constr
_refine_ls_matrix_type full
_refine_ls_number_parameters 1042
_refine_ls_number_reflns 10699
_refine_ls_number_restraints 2538
_refine_ls_restrained_S_all 220.102
_refine_ls_R_factor_all 0.1233
_refine_ls_R_factor_gt 0.0942
_refine_ls_shift/su_max 0.001
_refine_ls_shift/su_mean 0.000
_refine_ls_structure_factor_coef Fsqd
_refine_ls_weighting_details 'w=1/[\s^2^(Fo^2^)+(0.1000P)^2^] where P=(Fo^2^+2Fc^2^)/3'
_refine_ls_weighting_scheme calc
_refine_ls_wR_factor_gt 0.2735
_refine_ls_wR_factor_ref 0.2899
_reflns_Friedel_coverage 0.000
_reflns_number_gt 6957
_reflns_number_total 10699
_reflns_threshold_expression 'I > 2\s(I)'
_cod_data_source_file ja8b11527_si_001.cif
_cod_data_source_block gn231
_cod_database_code 4133597
_shelx_shelxl_version_number 2016/5
_shelx_space_group_comment
;
The symmetry employed for this shelxl refinement is uniquely defined
by the following loop, which should always be used as a source of
symmetry information in preference to the above space-group names.
They are only intended as comments.
;

loop_
_space_group_symop_operation_xyz
'x, y, z'
'-x, -y, z'
'x+1/2, -y+1/2, -z+1/2'
'-x+1/2, y+1/2, -z+1/2'
'-x, -y, -z'
'x, y, -z'
'-x-1/2, y-1/2, z-1/2'
'x-1/2, -y-1/2, z-1/2'

loop_
_atom_site_label
_atom_site_type_symbol
_atom_site_fract_x
_atom_site_fract_y
_atom_site_fract_z
_atom_site_U_iso_or_equiv
_atom_site_adp_type
_atom_site_occupancy
_atom_site_site_symmetry_order
_atom_site_calc_flag
_atom_site_refinement_flags_posn
_atom_site_refinement_flags_adp
_atom_site_refinement_flags_occupancy
_atom_site_disorder_assembly
_atom_site_disorder_group
Cu1 Cu 0.03068(4) -0.67365(6) 0.000000 0.1475(11) Uani 1 2 d DS TU P . .
Cu2 Cu 0.04207(4) -0.56369(7) 0.000000 0.1618(12) Uani 1 2 d DS TU P . .
Cu3 Cu -0.11870(4) -0.79494(6) 0.13019(9) 0.1808(11) Uani 1 1 d D U . . .
Cu4 Cu 0.15139(4) -0.87947(6) 0.12944(8) 0.1647(10) Uani 1 1 d D U . . .
Cu5 Cu 0.19990(4) -0.83671(6) 0.17241(10) 0.1889(11) Uani 1 1 d D U . . .
Cu6 Cu -0.15629(4) -0.72551(6) 0.17300(11) 0.2045(13) Uani 1 1 d D U . . .
Cu7 Cu 0.000000 -1.000000 0.25876(14) 0.1984(14) Uani 1 2 d DS TU P . .
Cu8 Cu 0.000000 -1.000000 0.34410(16) 0.267(2) Uani 1 2 d DS TU P . .
C55 C -0.1988(3) -1.0441(5) 0.1664(6) 0.156(5) Uani 1 1 d . U . . .
O2 O 0.0166(3) -0.7611(3) 0.000000 0.180(6) Uani 1 2 d DS TU P . .
O3 O -0.0886(2) -0.8533(4) 0.0949(5) 0.250(6) Uani 1 1 d D U . . .
O4 O 0.11182(19) -0.9149(6) 0.0934(5) 0.271(7) Uani 1 1 d D U . . .
O5 O 0.000000 -1.000000 0.4144(4) 0.319(11) Uani 1 2 d DS TU P . .
O6 O 0.07372(15) -0.5834(3) 0.0453(3) 0.178(4) Uani 1 1 d D U . . .
O7 O 0.06296(15) -0.6773(2) 0.0462(3) 0.161(3) Uani 1 1 d D U . . .
O8 O 0.1788(2) -0.7647(3) 0.1589(4) 0.204(5) Uani 1 1 d D U . . .
O9 O 0.13715(19) -0.8025(3) 0.1229(4) 0.175(4) Uani 1 1 d D U . . .
O10 O -0.18422(18) -0.7922(3) 0.1775(4) 0.211(5) Uani 1 1 d D U . . .
O11 O -0.15212(17) -0.8506(3) 0.1400(3) 0.180(4) Uani 1 1 d D U . . .
O12 O -0.21353(19) -1.0849(3) 0.1796(3) 0.169(4) Uani 1 1 d . U . . .
O13 O -0.1731(2) -1.0494(3) 0.1415(4) 0.172(4) Uani 1 1 d . U . . .
O14 O 0.00998(15) -0.5617(3) 0.0447(3) 0.162(3) Uani 1 1 d D U . . .
O15 O -0.00088(15) -0.6554(3) 0.0442(3) 0.158(3) Uani 1 1 d D U . . .
O16 O -0.12351(17) -0.6704(3) 0.1603(3) 0.229(5) Uani 1 1 d D U . . .
O17 O -0.09138(15) -0.7293(2) 0.1238(3) 0.189(4) Uani 1 1 d D U . . .
O19 O -0.1323(2) -0.7508(4) 0.2248(3) 0.222(4) Uani 1 1 d D U . . .
O20 O -0.1000(2) -0.8107(3) 0.1872(3) 0.192(4) Uani 1 1 d D U . . .
O21 O -0.0269(2) -0.9343(4) 0.2668(5) 0.220(5) Uani 1 1 d D U . . .
O22 O -0.0282(3) -0.9346(5) 0.3386(6) 0.285(7) Uani 1 1 d D U . . .
O23 O 0.17267(19) -0.8452(3) 0.2243(3) 0.190(3) Uani 1 1 d D U . . .
O24 O 0.13068(18) -0.8831(3) 0.1862(3) 0.170(3) Uani 1 1 d D U . . .
O25 O 0.0377(2) -0.9533(5) 0.2641(4) 0.211(5) Uani 1 1 d D U . . .
O26 O 0.0378(3) -0.9529(6) 0.3386(4) 0.262(6) Uani 1 1 d D U . . .
O27 O -0.1743(2) -0.7105(4) 0.1166(3) 0.209(4) Uani 1 1 d D U . . .
O28 O -0.14267(18) -0.7695(3) 0.0793(3) 0.181(3) Uani 1 1 d D U . . .
O29 O 0.2213(2) -0.8339(5) 0.1158(3) 0.198(4) Uani 1 1 d D U . . .
O30 O 0.17796(18) -0.8693(3) 0.0782(3) 0.174(3) Uani 1 1 d D U . . .
O31 O 1.2426(2) 0.2015(3) 0.2027(5) 0.238(6) Uani 1 1 d . U . . .
C1 C 0.0788(2) -0.6337(5) 0.0584(3) 0.154(4) Uani 1 1 d D U . . .
C2 C 0.10450(18) -0.6427(3) 0.0895(3) 0.176(5) Uani 1 1 d DG U . . .
C3 C 0.1211(2) -0.5962(2) 0.1053(4) 0.208(7) Uani 1 1 d G U . . .
C4 C 0.1478(2) -0.6038(3) 0.1319(4) 0.239(8) Uani 1 1 d G U . . .
C5 C 0.1578(2) -0.6579(4) 0.1428(4) 0.226(7) Uani 1 1 d G U . . .
C6 C 0.1412(2) -0.7044(3) 0.1270(4) 0.188(6) Uani 1 1 d DG U . . .
C7 C 0.11452(19) -0.6968(3) 0.1004(4) 0.175(5) Uani 1 1 d G U . . .
C8 C 0.1537(3) -0.7617(5) 0.1374(3) 0.185(6) Uani 1 1 d D U . . .
C9 C -0.1770(2) -0.8401(4) 0.1630(3) 0.190(6) Uani 1 1 d D U . . .
C10 C -0.19802(19) -0.8868(3) 0.1725(4) 0.173(6) Uani 1 1 d DG U . . .
C11 C -0.2278(2) -0.8765(3) 0.1914(4) 0.194(6) Uani 1 1 d G U . . .
C12 C -0.24814(18) -0.9212(4) 0.2010(4) 0.198(6) Uani 1 1 d G U . . .
C13 C -0.2388(2) -0.9761(3) 0.1917(4) 0.194(6) Uani 1 1 d G U . . .
C14 C -0.2090(2) -0.9864(2) 0.1728(4) 0.150(5) Uani 1 1 d DG U . . .
C15 C -0.18864(16) -0.9417(3) 0.1632(3) 0.148(5) Uani 1 1 d DG U . . .
C17 C -0.0058(2) -0.6049(5) 0.0571(3) 0.145(4) Uani 1 1 d D U . . .
C18 C -0.03179(16) -0.5973(3) 0.0885(3) 0.150(4) Uani 1 1 d DG U . . .
C19 C -0.03690(17) -0.5448(2) 0.1074(3) 0.168(5) Uani 1 1 d G U . . .
C20 C -0.0616(2) -0.5376(2) 0.1373(3) 0.178(6) Uani 1 1 d G U . . .
C21 C -0.08112(19) -0.5828(3) 0.1484(3) 0.191(6) Uani 1 1 d G U . . .
C22 C -0.07600(18) -0.6353(3) 0.1295(3) 0.170(5) Uani 1 1 d DG U . . .
C23 C -0.05134(19) -0.6425(2) 0.0995(3) 0.157(5) Uani 1 1 d G U . . .
C24 C -0.0983(2) -0.6822(4) 0.1390(3) 0.201(6) Uani 1 1 d D U . . .
C25 C -0.1099(3) -0.7878(5) 0.2207(6) 0.201(5) Uani 1 1 d D U . . .
C26 C -0.0942(3) -0.8043(5) 0.2612(4) 0.226(6) Uani 1 1 d DG U . . .
C27 C -0.1025(3) -0.7786(5) 0.3003(6) 0.283(9) Uani 1 1 d G U . . .
C28 C -0.0887(4) -0.7967(8) 0.3391(4) 0.321(10) Uani 1 1 d G U . . .
C29 C -0.0665(4) -0.8405(8) 0.3387(4) 0.305(9) Uani 1 1 d G U . . .
C30 C -0.0583(3) -0.8663(5) 0.2996(6) 0.248(7) Uani 1 1 d DG U . . .
C31 C -0.0721(3) -0.8481(5) 0.2609(4) 0.214(6) Uani 1 1 d G U . . .
C32 C -0.0367(3) -0.9143(6) 0.3053(10) 0.244(8) Uani 1 1 d D U . . .
C33 C 0.1448(4) -0.8657(6) 0.2231(6) 0.177(4) Uani 1 1 d D U . . .
C34 C 0.1256(3) -0.8721(5) 0.2617(4) 0.200(5) Uani 1 1 d DG U . . .
C35 C 0.1382(2) -0.8507(5) 0.3003(5) 0.232(7) Uani 1 1 d G U . . .
C36 C 0.1219(3) -0.8589(6) 0.3393(4) 0.268(8) Uani 1 1 d G U . . .
C37 C 0.0932(3) -0.8887(7) 0.3398(4) 0.257(8) Uani 1 1 d G U . . .
C38 C 0.0807(2) -0.9101(5) 0.3012(5) 0.237(7) Uani 1 1 d DG U . . .
C39 C 0.0969(3) -0.9018(5) 0.2622(4) 0.194(6) Uani 1 1 d G U . . .
C40 C 0.0495(4) -0.9399(10) 0.3012(9) 0.225(7) Uani 1 1 d D U . . .
C41 C -0.1641(3) -0.7315(6) 0.0795(6) 0.192(5) Uani 1 1 d D U . . .
C42 C -0.1777(3) -0.7157(6) 0.0465(6) 0.246(8) Uani 1 1 d DG U . A -1
C43 C -0.2027(3) -0.6772(6) 0.0499(8) 0.289(10) Uani 1 1 d DG U . A -1
C44 C -0.2166(3) -0.6549(5) 0.0125(10) 0.247(11) Uani 0.5 1 d G U P A -1
C45 C -0.2054(4) -0.6710(8) -0.0283(8) 0.229(11) Uani 0.5 1 d DG U P A -1
C46 C -0.1804(4) -0.7095(8) -0.0318(6) 0.208(10) Uani 0.5 1 d G U P A -1
C47 C -0.1665(3) -0.7318(5) 0.0056(6) 0.190(7) Uani 0.5 1 d DG U P A -1
C54 C 0.2075(4) -0.8483(7) 0.0857(8) 0.186(5) Uani 1 1 d . U . . .
C48 C 0.2255(4) -0.8471(11) 0.0414(6) 0.236(8) Uani 1 1 d DG U . B -1
C49 C 0.2569(4) -0.8277(11) 0.0403(5) 0.334(11) Uani 1 1 d DG U . B -1
C50 C 0.2705(3) -0.8108(11) 0.0010(6) 0.355(14) Uani 0.5 1 d G U P B -1
C51 C 0.2525(6) -0.8131(19) -0.0371(7) 0.322(15) Uani 0.5 1 d DG U P B -1
C52 C 0.2210(6) -0.8325(17) -0.0360(8) 0.225(13) Uani 0.5 1 d G U P B -1
C53 C 0.2075(3) -0.8495(6) 0.0033(7) 0.196(7) Uani 0.5 1 d G U P B -1
O1 O 1.000000 0.000000 0.1894(7) 0.261(8) Uani 1 2 d DS TU P . .
O8X O 0.9325(2) 0.5109(3) 0.1596(4) 0.207(5) Uani 1 1 d D U . . .
O3X O 1.1652(3) 0.4389(4) 0.1513(7) 0.362(10) Uani 1 1 d D U . . .
O5X O 0.7569(4) 0.3804(8) 0.000000 0.346(14) Uani 1 2 d DS TU P . .
O2X O 1.1307(6) 0.1673(10) 0.3834(7) 0.436(14) Uani 1 1 d . U . . .
O1X O 1.3070(5) 0.1888(18) 0.000000 0.50(2) Uani 1 2 d DS TU P . .
C13O C 1.1513(6) 0.4959(6) 0.1485(11) 0.383(13) Uani 1 1 d D U . . .
O9X O 0.9085(5) 0.2386(11) 0.3802(8) 0.460(15) Uani 1 1 d . U . . .
C11O C 1.1594(10) 0.5143(14) 0.1986(12) 0.469(16) Uani 1 1 d D U . . .
C12O C 1.1426(10) 0.5221(17) 0.2463(14) 0.51(2) Uani 1 1 d D U . . .
C1C C 0.7090(4) 0.1480(7) 0.2182(11) 0.338(10) Uani 1 1 d D U . . .
C2C C 0.6730(4) 0.1447(8) 0.2340(10) 0.347(11) Uani 1 1 d D U . . .
C3C C 0.6584(5) 0.2042(8) 0.2320(10) 0.352(11) Uani 1 1 d D U . . .
C4C C 0.6222(6) 0.2027(14) 0.2368(11) 0.400(15) Uani 1 1 d D U . . .
C5C C 0.6049(7) 0.186(2) 0.1938(14) 0.52(2) Uani 1 1 d D U . . .
O7X O 0.7206(3) 0.0856(4) 0.2157(6) 0.278(7) Uani 1 1 d D U . . .
C4O C 0.9990(9) 0.5734(19) 0.2401(13) 0.538(19) Uani 1 1 d D U . . .
C2O C 0.9480(5) 0.5981(7) 0.1975(8) 0.318(10) Uani 1 1 d D U . . .
C1O C 0.9567(3) 0.5579(5) 0.1564(6) 0.235(7) Uani 1 1 d D U . . .
C3O C 0.9799(8) 0.6199(12) 0.2182(10) 0.473(16) Uani 1 1 d D U . . .
C5O C 0.9953(15) 0.570(2) 0.2905(13) 0.65(3) Uani 1 1 d D U . . .
O1D O 0.8133(2) 0.3302(4) 0.2060(5) 0.248(7) Uani 1 1 d D U . C -1
N1D N 0.7583(3) 0.3601(6) 0.2073(5) 0.277(9) Uani 1 1 d D . . C -1
C2D C 0.7687(5) 0.4068(8) 0.2376(8) 0.345(15) Uani 1 1 d D U . C -1
C1D C 0.7845(4) 0.3261(7) 0.1903(7) 0.259(9) Uani 1 1 d D U . C -1
C3D C 0.7254(4) 0.3504(12) 0.1966(9) 0.401(18) Uani 1 1 d D U . C -1
C2F C 0.0891(4) -0.3688(6) 0.003(3) 0.184(12) Uani 0.5 1 d D U P D -1
C1F C 0.0862(4) -0.4733(5) 0.0126(14) 0.188(12) Uani 0.5 1 d D U P D -1
O1F O 0.0585(2) -0.48229(15) -0.0028(10) 0.181(7) Uani 0.5 1 d D U P D -1
N1F N 0.1028(3) -0.4209(6) 0.0192(10) 0.18(2) Uani 0.5 1 d D . P D -1
C3F C 0.1363(5) -0.4164(8) 0.0347(13) 0.28(3) Uani 0.5 1 d D U P D -1
O1M O -0.2002(8) -1.0064(14) 0.3089(12) 0.542(19) Uani 1 1 d D U . E -1
C2M C -0.1268(9) -0.9670(11) 0.2442(14) 0.48(3) Uani 1 1 d D U . E -1
N1M N -0.1551(5) -0.9561(9) 0.2732(9) 0.340(13) Uani 1 1 d D . . E -1
C3M C -0.1625(10) -0.8985(11) 0.2920(12) 0.44(2) Uani 1 1 d D U . E -1
C1M C -0.1765(9) -1.0020(11) 0.2841(16) 0.46(2) Uani 1 1 d D U . E -1
O1W O 0.0975(7) -0.8456(14) -4.000000 0.30(2) Uani 0.5 2 d DS TU P . .
O2W O -0.0665(5) -0.7952(10) -4.000000 0.243(17) Uani 0.5 2 d S TU P . .

loop_
_atom_site_aniso_label
_atom_site_aniso_U_11
_atom_site_aniso_U_22
_atom_site_aniso_U_33
_atom_site_aniso_U_23
_atom_site_aniso_U_13
_atom_site_aniso_U_12
Cu1 0.0760(12) 0.0447(10) 0.322(4) 0.000 0.000 -0.0014(8)
Cu2 0.0795(13) 0.0479(11) 0.358(4) 0.000 0.000 -0.0023(9)
Cu3 0.1150(13) 0.0617(10) 0.366(3) -0.0127(13) 0.0709(16) 0.0018(8)
Cu4 0.1100(12) 0.0800(11) 0.304(3) -0.0055(12) -0.0507(14) -0.0055(8)
Cu5 0.1159(13) 0.0904(11) 0.360(4) -0.0209(15) -0.0728(16) -0.0039(9)
Cu6 0.1283(15) 0.0777(11) 0.408(4) -0.0349(16) 0.0887(19) 0.0022(9)
Cu7 0.137(2) 0.184(3) 0.274(5) 0.000 0.000 0.0219(18)
Cu8 0.187(3) 0.329(5) 0.287(5) 0.000 0.000 0.026(3)
C55 0.124(9) 0.075(6) 0.268(15) 0.006(8) 0.050(8) -0.013(6)
O2 0.187(10) 0.045(5) 0.307(18) 0.000 0.000 -0.015(6)
O3 0.114(6) 0.202(9) 0.435(17) -0.116(11) 0.045(9) 0.043(6)
O4 0.120(6) 0.281(13) 0.412(18) -0.183(13) -0.055(9) -0.016(7)
O5 0.260(19) 0.46(3) 0.241(14) 0.000 0.000 0.025(19)
O6 0.102(5) 0.042(4) 0.391(12) -0.007(5) -0.038(6) -0.002(4)
O7 0.107(5) 0.049(4) 0.327(10) -0.008(5) -0.021(6) -0.009(4)
O8 0.155(7) 0.087(5) 0.369(14) -0.013(6) -0.108(8) 0.002(5)
O9 0.127(6) 0.093(5) 0.305(12) -0.006(6) -0.053(6) -0.004(4)
O10 0.136(6) 0.086(5) 0.410(15) -0.038(7) 0.101(7) 0.004(5)
O11 0.128(6) 0.070(5) 0.342(13) -0.014(6) 0.089(7) -0.011(4)
O12 0.134(6) 0.077(5) 0.296(12) 0.014(6) 0.061(6) -0.014(4)
O13 0.140(7) 0.062(4) 0.315(13) 0.014(5) 0.073(7) -0.007(4)
O14 0.105(5) 0.040(4) 0.340(10) 0.000(5) 0.010(5) -0.006(3)
O15 0.096(4) 0.048(4) 0.329(10) -0.006(5) 0.011(5) -0.023(3)
O16 0.150(7) 0.076(5) 0.461(16) -0.042(7) 0.113(8) -0.013(5)
O17 0.121(5) 0.058(4) 0.386(13) -0.027(6) 0.076(7) -0.008(4)
O19 0.124(7) 0.153(8) 0.391(12) -0.050(8) 0.081(7) 0.015(6)
O20 0.125(6) 0.101(6) 0.350(10) -0.035(7) 0.040(7) 0.022(5)
O21 0.168(8) 0.189(9) 0.303(13) -0.025(9) -0.008(9) 0.039(7)
O22 0.234(11) 0.310(16) 0.311(14) -0.027(12) -0.011(12) 0.068(11)
O23 0.116(6) 0.112(6) 0.343(11) -0.039(7) -0.051(7) -0.009(5)
O24 0.102(6) 0.093(6) 0.313(9) -0.020(6) -0.041(6) -0.002(4)
O25 0.146(7) 0.213(10) 0.275(13) -0.023(10) -0.015(8) 0.022(6)
O26 0.203(10) 0.312(16) 0.272(13) -0.035(13) 0.012(10) -0.008(9)
O27 0.138(8) 0.087(6) 0.400(12) -0.006(8) 0.085(8) 0.004(5)
O28 0.120(6) 0.075(5) 0.348(11) -0.011(6) 0.047(6) -0.002(4)
O29 0.116(7) 0.121(7) 0.357(12) -0.005(9) -0.037(7) -0.024(6)
O30 0.131(6) 0.085(5) 0.305(10) 0.001(6) -0.028(6) -0.004(5)
O31 0.217(9) 0.103(6) 0.394(17) -0.038(8) -0.139(10) -0.033(6)
C1 0.076(7) 0.071(6) 0.316(14) -0.022(7) -0.021(7) 0.003(6)
C2 0.086(7) 0.071(6) 0.370(16) -0.019(8) -0.053(8) 0.004(6)
C3 0.115(9) 0.095(8) 0.41(2) -0.038(10) -0.081(10) 0.002(7)
C4 0.163(12) 0.100(8) 0.45(2) -0.042(12) -0.126(12) 0.003(9)
C5 0.182(12) 0.097(8) 0.40(2) -0.055(11) -0.089(12) 0.030(8)
C6 0.123(9) 0.089(7) 0.352(17) -0.020(9) -0.051(9) 0.012(6)
C7 0.085(7) 0.092(7) 0.348(17) 0.005(9) -0.019(8) 0.022(6)
C8 0.127(10) 0.093(7) 0.336(17) -0.016(9) -0.069(10) 0.008(7)
C9 0.137(9) 0.062(6) 0.371(17) -0.019(9) 0.099(10) -0.004(6)
C10 0.136(9) 0.079(6) 0.304(16) 0.012(9) 0.091(9) 0.004(6)
C11 0.134(9) 0.119(9) 0.329(18) 0.010(10) 0.098(11) -0.001(7)
C12 0.152(11) 0.117(8) 0.323(18) 0.001(11) 0.104(12) 0.000(7)
C13 0.150(10) 0.119(8) 0.312(18) 0.002(11) 0.108(11) -0.013(8)
C14 0.118(8) 0.074(6) 0.258(14) 0.018(8) 0.059(8) 0.007(5)
C15 0.139(8) 0.065(5) 0.240(14) 0.007(8) 0.036(9) -0.014(5)
C17 0.067(6) 0.058(6) 0.311(14) -0.006(7) -0.014(6) -0.008(5)
C18 0.081(7) 0.058(5) 0.311(14) -0.010(7) 0.000(7) -0.003(5)
C19 0.085(7) 0.062(6) 0.356(17) -0.023(8) -0.005(8) 0.019(6)
C20 0.126(9) 0.045(7) 0.363(18) -0.028(9) 0.016(9) 0.019(6)
C21 0.151(10) 0.058(6) 0.363(18) -0.012(8) 0.026(10) -0.002(6)
C22 0.104(8) 0.050(5) 0.354(16) -0.006(8) 0.042(8) -0.008(5)
C23 0.100(8) 0.074(7) 0.296(15) 0.000(8) 0.011(8) -0.017(6)
C24 0.118(9) 0.071(7) 0.413(18) -0.042(9) 0.082(10) -0.015(6)
C25 0.147(12) 0.105(11) 0.351(12) -0.010(11) 0.073(11) 0.015(7)
C26 0.177(13) 0.152(13) 0.350(13) -0.043(12) 0.046(12) 0.017(8)
C27 0.235(17) 0.254(18) 0.360(16) -0.079(16) 0.034(17) 0.066(14)
C28 0.27(2) 0.34(2) 0.351(17) -0.08(2) 0.045(18) 0.133(15)
C29 0.269(19) 0.30(2) 0.344(18) -0.046(16) 0.068(17) 0.099(14)
C30 0.153(13) 0.242(15) 0.348(18) -0.050(13) 0.038(13) 0.053(10)
C31 0.146(12) 0.139(11) 0.355(17) -0.032(11) 0.019(12) 0.000(7)
C32 0.187(15) 0.233(16) 0.312(16) -0.018(14) 0.028(15) 0.043(10)
C33 0.119(9) 0.102(9) 0.310(11) -0.009(11) -0.049(8) -0.004(8)
C34 0.135(10) 0.154(12) 0.310(12) -0.020(12) -0.027(10) 0.013(9)
C35 0.168(13) 0.218(15) 0.309(15) -0.029(15) -0.021(12) -0.017(11)
C36 0.195(16) 0.30(2) 0.314(16) -0.022(18) -0.013(15) -0.032(14)
C37 0.201(15) 0.29(2) 0.278(16) -0.001(15) -0.032(13) -0.036(13)
C38 0.175(12) 0.257(16) 0.278(17) -0.006(14) -0.028(11) -0.009(11)
C39 0.124(9) 0.163(12) 0.296(16) -0.009(12) -0.016(10) 0.026(8)
C40 0.162(13) 0.252(16) 0.261(15) -0.010(15) -0.011(11) 0.016(10)
C41 0.107(10) 0.071(9) 0.398(12) 0.005(11) 0.062(11) -0.007(6)
C42 0.163(16) 0.136(16) 0.437(14) 0.018(18) 0.020(16) 0.025(11)
C43 0.197(17) 0.191(18) 0.48(2) -0.003(19) 0.017(18) 0.070(13)
C44 0.145(17) 0.107(16) 0.49(3) 0.01(2) 0.02(2) 0.045(14)
C45 0.15(2) 0.070(15) 0.47(2) -0.02(2) -0.01(2) 0.012(13)
C46 0.13(2) 0.069(19) 0.427(18) -0.01(2) 0.00(2) -0.008(13)
C47 0.098(12) 0.052(10) 0.420(16) 0.00(2) 0.00(2) -0.017(9)
C54 0.123(10) 0.092(10) 0.344(12) 0.022(12) -0.036(9) -0.002(8)
C48 0.173(14) 0.156(15) 0.380(14) 0.029(16) 0.001(14) -0.032(15)
C49 0.199(15) 0.38(3) 0.42(2) 0.06(2) -0.023(17) -0.098(17)
C50 0.22(2) 0.42(3) 0.42(3) 0.03(3) 0.01(2) -0.12(2)
C51 0.18(2) 0.38(3) 0.40(2) 0.01(3) 0.04(3) -0.07(3)
C52 0.128(18) 0.17(3) 0.373(19) -0.01(3) 0.05(2) 0.036(19)
C53 0.148(14) 0.087(12) 0.353(16) -0.01(3) 0.03(2) 0.028(11)
O1 0.36(2) 0.170(14) 0.25(2) 0.000 0.000 -0.023(14)
O8X 0.158(7) 0.073(5) 0.390(15) -0.037(7) 0.052(8) -0.003(5)
O3X 0.234(11) 0.104(7) 0.75(3) -0.108(12) -0.261(15) 0.033(7)
O5X 0.186(15) 0.23(2) 0.62(4) 0.000 0.000 0.097(15)
O2X 0.49(3) 0.50(3) 0.32(3) -0.05(2) -0.19(2) -0.11(2)
O1X 0.166(16) 0.88(7) 0.46(4) 0.000 0.000 -0.22(3)
C13O 0.37(2) 0.092(10) 0.69(3) -0.132(16) -0.30(2) 0.057(12)
O9X 0.43(3) 0.55(3) 0.39(3) -0.13(2) 0.12(2) 0.24(3)
C11O 0.49(3) 0.22(2) 0.70(4) -0.16(2) -0.28(3) 0.09(2)
C12O 0.51(5) 0.31(3) 0.70(4) -0.12(4) -0.22(4) -0.07(3)
C1C 0.234(15) 0.184(13) 0.60(3) 0.018(19) 0.172(19) 0.024(13)
C2C 0.246(16) 0.229(16) 0.57(3) 0.00(2) 0.171(19) 0.053(14)
C3C 0.277(18) 0.217(16) 0.56(3) 0.00(2) 0.14(2) 0.038(15)
C4C 0.27(2) 0.36(3) 0.56(4) -0.01(3) 0.12(3) 0.03(2)
C5C 0.40(3) 0.58(6) 0.59(5) -0.01(5) 0.08(3) -0.10(4)
O7X 0.173(9) 0.153(8) 0.51(2) -0.010(11) 0.169(11) -0.002(7)
C4O 0.50(3) 0.51(3) 0.60(4) -0.23(3) -0.02(3) 0.16(3)
C2O 0.292(19) 0.131(12) 0.53(3) -0.157(14) 0.099(18) -0.050(12)
C1O 0.198(12) 0.085(8) 0.42(2) -0.057(11) 0.080(13) -0.045(8)
C3O 0.44(3) 0.38(3) 0.59(3) -0.20(2) -0.05(2) -0.01(2)
C5O 0.66(5) 0.68(6) 0.61(5) -0.20(5) -0.01(5) 0.21(5)
O1D 0.138(7) 0.088(6) 0.52(2) -0.036(8) 0.108(11) 0.009(6)
N1D 0.157(10) 0.219(15) 0.46(3) -0.044(15) 0.076(14) 0.041(10)
C2D 0.32(2) 0.145(15) 0.57(4) -0.098(19) 0.13(2) 0.048(16)
C1D 0.192(12) 0.156(14) 0.43(3) -0.008(14) 0.101(16) 0.042(13)
C3D 0.127(11) 0.58(5) 0.50(4) 0.00(3) 0.073(18) 0.034(18)
C2F 0.087(10) 0.053(9) 0.41(4) 0.01(4) 0.00(4) -0.004(8)
C1F 0.129(12) 0.058(8) 0.38(4) 0.00(2) 0.04(2) -0.012(9)
O1F 0.084(7) 0.056(6) 0.40(2) 0.026(18) 0.07(2) 0.007(5)
N1F 0.077(8) 0.080(9) 0.38(7) 0.034(15) 0.000(14) -0.003(7)
C3F 0.093(13) 0.057(13) 0.70(9) 0.04(2) -0.06(2) -0.004(11)
O1M 0.64(4) 0.48(3) 0.50(5) -0.01(3) 0.16(3) -0.15(3)
C2M 0.52(5) 0.23(2) 0.69(7) -0.16(3) 0.29(4) -0.05(3)
N1M 0.35(3) 0.26(2) 0.42(4) 0.01(2) 0.06(2) 0.084(18)
C3M 0.61(6) 0.32(3) 0.39(4) -0.09(3) 0.12(4) 0.07(3)
C1M 0.60(5) 0.33(3) 0.44(5) 0.12(3) 0.14(3) -0.02(3)
O1W 0.14(2) 0.20(3) 0.56(7) 0.000 0.000 -0.02(2)
O2W 0.115(17) 0.13(2) 0.48(5) 0.000 0.000 0.079(16)

loop_
_atom_type_symbol
_atom_type_description
_atom_type_scat_dispersion_real
_atom_type_scat_dispersion_imag
_atom_type_scat_source
C C 0.0042 0.0020 'International Tables Vol C Tables 4.2.6.8 and 6.1.1.4'
H H 0.0000 0.0000 'International Tables Vol C Tables 4.2.6.8 and 6.1.1.4'
Cu Cu 0.2810 1.4875 'International Tables Vol C Tables 4.2.6.8 and 6.1.1.4'
N N 0.0077 0.0040 'International Tables Vol C Tables 4.2.6.8 and 6.1.1.4'
O O 0.0132 0.0074 'International Tables Vol C Tables 4.2.6.8 and 6.1.1.4'

loop_
_geom_angle_atom_site_label_1
_geom_angle_atom_site_label_2
_geom_angle_atom_site_label_3
_geom_angle
_geom_angle_site_symmetry_1
_geom_angle_site_symmetry_3
O15 Cu1 O15 88.8(5) . 6
O15 Cu1 O7 88.2(3) . .
O15 Cu1 O7 169.6(3) 6 .
O15 Cu1 O7 169.6(3) . 6
O15 Cu1 O7 88.2(3) 6 6
O7 Cu1 O7 92.9(5) . 6
O15 Cu1 O2 91.7(3) . .
O15 Cu1 O2 91.7(3) 6 .
O7 Cu1 O2 98.4(3) . .
O7 Cu1 O2 98.4(3) 6 .
O15 Cu1 Cu2 84.33(18) . .
O15 Cu1 Cu2 84.33(18) 6 .
O7 Cu1 Cu2 85.42(18) . .
O7 Cu1 Cu2 85.42(18) 6 .
O2 Cu1 Cu2 174.5(3) . .
O14 Cu2 O14 91.4(5) . 6
O14 Cu2 O6 88.2(4) . .
O14 Cu2 O6 167.7(3) 6 .
O14 Cu2 O6 167.7(3) . 6
O14 Cu2 O6 88.2(4) 6 6
O6 Cu2 O6 89.6(5) . 6
O14 Cu2 O1F 103.9(7) . .
O14 Cu2 O1F 100.3(7) 6 .
O6 Cu2 O1F 91.7(7) . .
O6 Cu2 O1F 88.3(6) 6 .
O14 Cu2 Cu1 84.22(19) . .
O14 Cu2 Cu1 84.22(19) 6 .
O6 Cu2 Cu1 83.49(18) . .
O6 Cu2 Cu1 83.49(18) 6 .
O1F Cu2 Cu1 170.5(3) . .
O17 Cu3 O11 169.3(3) . .
O17 Cu3 O28 88.3(3) . .
O11 Cu3 O28 88.2(4) . .
O17 Cu3 O20 90.6(3) . .
O11 Cu3 O20 91.0(4) . .
O28 Cu3 O20 169.2(4) . .
O17 Cu3 O3 97.1(4) . .
O11 Cu3 O3 93.3(4) . .
O28 Cu3 O3 95.4(5) . .
O20 Cu3 O3 95.5(5) . .
O17 Cu3 Cu6 84.1(2) . .
O11 Cu3 Cu6 85.5(2) . .
O28 Cu3 Cu6 84.3(3) . .
O20 Cu3 Cu6 84.8(3) . .
O3 Cu3 Cu6 178.8(3) . .
O9 Cu4 O30 88.5(4) . .
O9 Cu4 O24 89.9(4) . .
O30 Cu4 O24 170.1(3) . .
O9 Cu4 O13 168.8(3) . 2_535
O30 Cu4 O13 89.9(4) . 2_535
O24 Cu4 O13 89.8(4) . 2_535
O9 Cu4 O4 94.6(4) . .
O30 Cu4 O4 94.0(5) . .
O24 Cu4 O4 95.9(5) . .
O13 Cu4 O4 96.6(4) 2_535 .
O9 Cu4 Cu5 85.6(2) . .
O30 Cu4 Cu5 85.4(3) . .
O24 Cu4 Cu5 84.7(3) . .
O13 Cu4 Cu5 83.2(2) 2_535 .
O4 Cu4 Cu5 179.3(4) . .
O29 Cu5 O12 90.0(5) . 2_535
O29 Cu5 O23 170.8(4) . .
O12 Cu5 O23 88.8(4) 2_535 .
O29 Cu5 O8 89.3(5) . .
O12 Cu5 O8 168.4(3) 2_535 .
O23 Cu5 O8 90.1(4) . .
O29 Cu5 O31 89.6(5) . 1_445
O12 Cu5 O31 96.3(3) 2_535 1_445
O23 Cu5 O31 99.6(5) . 1_445
O8 Cu5 O31 95.3(3) . 1_445
O29 Cu5 Cu4 85.2(3) . .
O12 Cu5 Cu4 85.0(2) 2_535 .
O23 Cu5 Cu4 85.6(3) . .
O8 Cu5 Cu4 83.4(2) . .
O31 Cu5 Cu4 174.7(4) 1_445 .
O27 Cu6 O16 88.2(4) . .
O27 Cu6 O10 89.0(5) . .
O16 Cu6 O10 167.6(3) . .
O27 Cu6 O19 169.0(4) . .
O16 Cu6 O19 90.6(4) . .
O10 Cu6 O19 89.9(5) . .
O27 Cu6 Cu3 84.2(3) . .
O16 Cu6 Cu3 84.4(2) . .
O10 Cu6 Cu3 83.3(2) . .
O19 Cu6 Cu3 84.9(3) . .
O25 Cu7 O25 170.3(8) . 2_535
O25 Cu7 O21 88.8(5) . 2_535
O25 Cu7 O21 90.0(5) 2_535 2_535
O25 Cu7 O21 90.0(5) . .
O25 Cu7 O21 88.8(5) 2_535 .
O21 Cu7 O21 165.4(9) 2_535 .
O25 Cu7 O1 94.9(4) . 1_445
O25 Cu7 O1 94.9(4) 2_535 1_445
O21 Cu7 O1 97.3(5) 2_535 1_445
O21 Cu7 O1 97.3(5) . 1_445
O25 Cu7 Cu8 85.1(4) . .
O25 Cu7 Cu8 85.1(4) 2_535 .
O21 Cu7 Cu8 82.7(5) 2_535 .
O21 Cu7 Cu8 82.7(5) . .
O1 Cu7 Cu8 180.0 1_445 .
O26 Cu8 O26 170.0(8) . 2_535
O26 Cu8 O22 87.8(7) . 2_535
O26 Cu8 O22 91.3(7) 2_535 2_535
O26 Cu8 O22 91.3(7) . .
O26 Cu8 O22 87.8(7) 2_535 .
O22 Cu8 O22 170.2(11) 2_535 .
O26 Cu8 O5 95.0(4) . .
O26 Cu8 O5 95.0(4) 2_535 .
O22 Cu8 O5 94.9(5) 2_535 .
O22 Cu8 O5 94.9(5) . .
O26 Cu8 Cu7 85.0(4) . .
O26 Cu8 Cu7 85.0(4) 2_535 .
O22 Cu8 Cu7 85.1(5) 2_535 .
O22 Cu8 Cu7 85.1(5) . .
O5 Cu8 Cu7 180.0 . .
O12 C55 O13 121.7(12) . .
O12 C55 C14 124.2(12) . .
O13 C55 C14 114.0(11) . .
C1 O6 Cu2 123.8(6) . .
C1 O7 Cu1 122.1(6) . .
C8 O8 Cu5 122.8(8) . .
C8 O9 Cu4 121.2(8) . .
C9 O10 Cu6 124.0(7) . .
C9 O11 Cu3 122.2(6) . .
C55 O12 Cu5 125.0(8) . 2_535
C55 O13 Cu4 124.6(7) . 2_535
C17 O14 Cu2 123.6(6) . .
C17 O15 Cu1 122.4(6) . .
C24 O16 Cu6 122.7(7) . .
C24 O17 Cu3 123.2(7) . .
C25 O19 Cu6 119.6(10) . .
C25 O20 Cu3 121.8(9) . .
C32 O21 Cu7 125.0(13) . .
C32 O22 Cu8 125.2(17) . .
C33 O23 Cu5 123.3(9) . .
C33 O24 Cu4 123.2(8) . .
C40 O25 Cu7 122.1(12) . .
C40 O26 Cu8 121.7(12) . .
C41 O27 Cu6 125.9(9) . .
C41 O28 Cu3 125.2(9) . .
C54 O29 Cu5 118.8(13) . .
C54 O30 Cu4 115.4(11) . .
O6 C1 O7 125.0(9) . .
O6 C1 C2 118.0(9) . .
O7 C1 C2 117.0(9) . .
C3 C2 C7 120.0 . .
C3 C2 C1 118.7(7) . .
C7 C2 C1 121.0(7) . .
C4 C3 C2 120.0 . .
O3X C4 C3 125.3(8) 1_445 .
O3X C4 C5 114.6(8) 1_445 .
C3 C4 C5 120.0 . .
C6 C5 C4 120.0 . .
C5 C6 C7 120.0 . .
C5 C6 C8 118.3(8) . .
C7 C6 C8 121.7(8) . .
C2 C7 C6 120.0 . .
O8 C8 O9 126.9(11) . .
O8 C8 C6 117.7(11) . .
O9 C8 C6 115.4(11) . .
O10 C9 O11 124.6(9) . .
O10 C9 C10 118.5(9) . .
O11 C9 C10 117.0(9) . .
C11 C10 C15 120.0 . .
C11 C10 C9 119.5(7) . .
C15 C10 C9 120.5(7) . .
C10 C11 C12 120.0 . .
O7X C12 C13 116.1(7) 1_445 .
O7X C12 C11 123.6(7) 1_445 .
C13 C12 C11 120.0 . .
C12 C13 C14 120.0 . .
C15 C14 C13 120.0 . .
C15 C14 C55 120.9(7) . .
C13 C14 C55 118.9(8) . .
C14 C15 C10 120.0 . .
O15 C17 O14 125.2(9) . .
O15 C17 C18 116.1(9) . .
O14 C17 C18 118.7(9) . .
C19 C18 C23 120.0 . .
C19 C18 C17 120.0(7) . .
C23 C18 C17 120.0(7) . .
C20 C19 C18 120.0 . .
O8X C20 C19 124.8(7) 1_445 .
O8X C20 C21 115.1(7) 1_445 .
C19 C20 C21 120.0 . .
C20 C21 C22 120.0 . .
C23 C22 C21 120.0 . .
C23 C22 C24 120.1(7) . .
C21 C22 C24 119.7(6) . .
C22 C23 C18 120.0 . .
O17 C24 O16 125.6(10) . .
O17 C24 C22 117.2(8) . .
O16 C24 C22 117.1(8) . .
O20 C25 O19 128.8(15) . .
O20 C25 C26 116.2(13) . .
O19 C25 C26 115.0(15) . .
C27 C26 C31 120.0 . .
C27 C26 C25 120.5(13) . .
C31 C26 C25 119.4(13) . .
C28 C27 C26 120.0 . .
C27 C28 C29 120.0 . .
C27 C28 O9X 120.5(16) . 1_445
C29 C28 O9X 118.1(15) . 1_445
C30 C29 C28 120.0 . .
C29 C30 C31 120.0 . .
C29 C30 C32 113.1(17) . .
C31 C30 C32 126.7(17) . .
C30 C31 C26 120.0 . .
O22 C32 O21 121.9(19) . .
O22 C32 C30 127(2) . .
O21 C32 C30 111(2) . .
O23 C33 O24 123.1(14) . .
O23 C33 C34 122.0(15) . .
O24 C33 C34 114.9(12) . .
C35 C34 C39 120.0 . .
C35 C34 C33 117.1(12) . .
C39 C34 C33 122.7(12) . .
C34 C35 C36 120.0 . .
C35 C36 C37 120.0 . .
C35 C36 O2X 125.9(15) . 1_445
C37 C36 O2X 113.8(15) . 1_445
C38 C37 C36 120.0 . .
C37 C38 C39 120.0 . .
C37 C38 C40 120.3(14) . .
C39 C38 C40 119.7(14) . .
C38 C39 C34 120.0 . .
O25 C40 O26 126.1(15) . .
O25 C40 C38 117.1(18) . .
O26 C40 C38 116.7(18) . .
C42 C41 O28 122.7(13) . .
C42 C41 O27 117.1(11) . .
O28 C41 O27 120.0(13) . .
C41 C42 C43 119.1(9) . .
C41 C42 C47 120.7(8) . .
C43 C42 C47 120.0 . .
C42 C43 C44 120.0 . .
C45 C44 C43 120.0 . .
C44 C45 C46 120.0 . .
C47 C46 C45 120.0 . .
C46 C47 C42 120.0 . .
O29 C54 O30 135(2) . .
O29 C54 C48 117.5(15) . .
O30 C54 C48 107.3(16) . .
C49 C48 C53 120.0 . .
C49 C48 C54 118.9(10) . .
C53 C48 C54 118.5(15) . .
C50 C49 C48 120.0 . .
C49 C50 C51 120.0 . .
C52 C51 C50 120.0 . .
C51 C52 C53 120.0 . .
C52 C53 C48 120.0 . .
C20 O8X C1O 118(4) 1_665 .
C4 O3X C13O 116(10) 1_665 .
O3X C13O C11O 96.3(19) . .
C13O C11O C12O 142(4) . .
O7X C1C C2C 105.2(12) . .
C3C C2C C1C 108.4(14) . .
C4C C3C C2C 111.5(16) . .
C3C C4C C5C 112.7(19) . .
C12 O7X C1C 115(8) 1_665 .
C3O C4O C5O 115(2) . .
C3O C2O C1O 108.7(14) . .
O8X C1O C2O 103.6(11) . .
C4O C3O C2O 112.7(19) . .
C3D N1D C1D 123.2(14) . .
C3D N1D C2D 122.4(12) . .
C1D N1D C2D 114.4(11) . .
O1D C1D N1D 121.3(13) . .
O1F C1F N1F 129.7(14) . .
C1F O1F Cu2 116.6(10) . .
C1F N1F C2F 119.8(16) . .
C1F N1F C3F 124.3(13) . .
C2F N1F C3F 114.9(15) . .
C1M N1M C2M 119.5(16) . .
C1M N1M C3M 117.7(16) . .
C2M N1M C3M 122.7(19) . .
O1M C1M N1M 134(2) . .

loop_
_geom_bond_atom_site_label_1
_geom_bond_atom_site_label_2
_geom_bond_distance
_geom_bond_site_symmetry_2
Cu1 O15 1.938(6) .
Cu1 O15 1.938(6) 6
Cu1 O7 1.956(7) .
Cu1 O7 1.956(7) 6
Cu1 O2 2.158(7) .
Cu1 Cu2 2.652(2) .
Cu2 O14 1.916(7) .
Cu2 O14 1.916(7) 6
Cu2 O6 1.971(7) .
Cu2 O6 1.971(7) 6
Cu2 O1F 2.0511(11) .
Cu3 O17 1.939(6) .
Cu3 O11 1.943(6) .
Cu3 O28 1.951(8) .
Cu3 O20 1.953(8) .
Cu3 O3 2.158(7) .
Cu3 Cu6 2.625(2) .
Cu4 O9 1.931(7) .
Cu4 O30 1.938(7) .
Cu4 O24 1.945(8) .
Cu4 O13 1.951(7) 2_535
Cu4 O4 2.156(7) .
Cu4 Cu5 2.618(2) .
Cu5 O29 1.954(9) .
Cu5 O12 1.957(8) 2_535
Cu5 O23 1.965(8) .
Cu5 O8 1.965(8) .
Cu5 O31 2.202(8) 1_445
Cu6 O27 1.918(9) .
Cu6 O16 1.931(6) .
Cu6 O10 1.970(6) .
Cu6 O19 1.972(8) .
Cu7 O25 1.930(8) .
Cu7 O25 1.930(8) 2_535
Cu7 O21 1.936(8) 2_535
Cu7 O21 1.936(8) .
Cu7 O1 2.13(2) 1_445
Cu7 Cu8 2.619(7) .
Cu8 O26 1.940(8) .
Cu8 O26 1.940(8) 2_535
Cu8 O22 1.952(9) 2_535
Cu8 O22 1.952(9) .
Cu8 O5 2.158(10) .
C55 O12 1.216(13) .
C55 O13 1.323(14) .
C55 C14 1.447(13) .
O6 C1 1.279(12) .
O7 C1 1.283(12) .
O8 C8 1.237(14) .
O9 C8 1.271(14) .
O10 C9 1.256(11) .
O11 C9 1.278(11) .
O14 C17 1.276(11) .
O15 C17 1.279(11) .
O16 C24 1.269(10) .
O17 C24 1.246(10) .
O19 C25 1.288(16) .
O20 C25 1.233(18) .
O21 C32 1.34(3) .
O22 C32 1.18(3) .
O23 C33 1.259(15) .
O24 C33 1.342(16) .
O25 C40 1.28(2) .
O26 C40 1.28(2) .
O27 C41 1.315(15) .
O28 C41 1.269(14) .
O29 C54 1.14(2) .
O30 C54 1.348(16) .
C1 C2 1.449(11) .
C2 C3 1.3900 .
C2 C7 1.3900 .
C3 C4 1.3900 .
C4 O3X 1.380(11) 1_445
C4 C5 1.3900 .
C5 C6 1.3900 .
C6 C7 1.3900 .
C6 C8 1.492(12) .
C9 C10 1.442(11) .
C10 C11 1.3900 .
C10 C15 1.3900 .
C11 C12 1.3900 .
C12 O7X 1.385(10) 1_445
C12 C13 1.3900 .
C13 C14 1.3900 .
C14 C15 1.3900 .
C17 C18 1.459(11) .
C18 C19 1.3900 .
C18 C23 1.3900 .
C19 C20 1.3900 .
C20 O8X 1.361(10) 1_445
C20 C21 1.3900 .
C21 C22 1.3900 .
C22 C23 1.3900 .
C22 C24 1.477(11) .
C25 C26 1.459(16) .
C26 C27 1.3900 .
C26 C31 1.3900 .
C27 C28 1.3900 .
C28 C29 1.3900 .
C28 O9X 1.52(2) 1_445
C29 C30 1.3900 .
C30 C31 1.3900 .
C30 C32 1.463(17) .
C33 C34 1.436(15) .
C34 C35 1.3900 .
C34 C39 1.3900 .
C35 C36 1.3900 .
C36 C37 1.3900 .
C36 O2X 1.533(19) 1_445
C37 C38 1.3900 .
C38 C39 1.3900 .
C38 C40 1.477(16) .
C41 C42 1.22(2) .
C42 C43 1.3900 .
C42 C47 1.3900 .
C43 C44 1.3900 .
C44 C45 1.3900 .
C45 C46 1.3900 .
C46 C47 1.3900 .
C54 C48 1.55(3) .
C48 C49 1.3900 .
C48 C53 1.3900 .
C49 C50 1.3900 .
C50 C51 1.3900 .
C51 C52 1.3900 .
C52 C53 1.3900 .
O8X C1O 1.507(12) .
O3X C13O 1.475(14) .
C13O C11O 1.63(2) .
C11O C12O 1.63(2) .
C1C O7X 1.561(15) .
C1C C2C 1.578(16) .
C2C C3C 1.539(17) .
C3C C4C 1.515(18) .
C4C C5C 1.55(2) .
C4O C3O 1.52(2) .
C4O C5O 1.56(2) .
C2O C3O 1.559(18) .
C2O C1O 1.623(16) .
O1D C1D 1.298(15) .
N1D C3D 1.429(14) .
N1D C1D 1.455(9) .
N1D C2D 1.510(15) .
C2F N1F 1.45(2) .
C1F O1F 1.263(17) .
C1F N1F 1.440(9) .
N1F C3F 1.477(16) .
O1M C1M 1.252(18) .
C2M N1M 1.498(16) .
N1M C1M 1.447(10) .
N1M C3M 1.516(17) .
